data_2206267
loop_
_publ_author_name
'Li-Rong Wen'
'Zi-Qin Ke'
'Bo Qu'
'Ming Li'

_publ_section_title
;
 Ethyl 3-[(1,5-dimethylpyrazol-4-yl)carbonylhydrazino]butyrate
;
_journal_issue 7
_journal_name_full 'Acta Crystallographica Section E'
_journal_page_first o2018
_journal_page_last o2019
_journal_paper_doi 10.1107/S160053680501679X
_journal_volume 61
_journal_year 2005
_chemical_formula_iupac 'C12 H18 N4 O3'
_chemical_formula_moiety 'C12 H18 N4 O3'
_chemical_formula_sum 'C12 H18 N4 O3'
_chemical_formula_weight 266.30
_chemical_name_systematic
;
Ethyl 3-[(1,5-dimethylpyrazol-4-yl)carbonylhydrazino]butyrate
;
_space_group_IT_number 61
_symmetry_cell_setting orthorhombic
_symmetry_space_group_name_Hall '-P 2ac 2ab'
_symmetry_space_group_name_H-M 'P b c a'
_atom_sites_solution_hydrogens geom
_atom_sites_solution_primary direct
_atom_sites_solution_secondary difmap
_cell_angle_alpha 90.00
_cell_angle_beta 90.00
_cell_angle_gamma 90.00
_cell_formula_units_Z 8
_cell_length_a 11.5212(18)
_cell_length_b 7.9018(12)
_cell_length_c 30.551(5)
_cell_measurement_reflns_used 2468
_cell_measurement_temperature 293(2)
_cell_measurement_theta_max 21.18
_cell_measurement_theta_min 2.21
_cell_volume 2781.3(8)
_computing_cell_refinement 'SAINT (Bruker, 1999)'
_computing_data_collection 'SMART (Bruker,  1998)'
_computing_data_reduction SAINT
_computing_molecular_graphics 'SHELXTL (Bruker, 1999)'
_computing_publication_material SHELXTL
_computing_structure_refinement 'SHELXL97 (Sheldrick, 1997)'
_computing_structure_solution 'SHELXS97 (Sheldrick, 1997)'
_diffrn_ambient_temperature 293(2)
_diffrn_measured_fraction_theta_full 1.000
_diffrn_measured_fraction_theta_max 1.000
_diffrn_measurement_device_type 'Bruker APEX II CCD area-detector'
_diffrn_measurement_method '\f and \w'
_diffrn_radiation_monochromator graphite
_diffrn_radiation_source 'fine-focus sealed tube'
_diffrn_radiation_type MoK\a
_diffrn_radiation_wavelength 0.71073
_diffrn_reflns_av_R_equivalents 0.0337
_diffrn_reflns_av_sigmaI/netI 0.0385
_diffrn_reflns_limit_h_max 13
_diffrn_reflns_limit_h_min -10
_diffrn_reflns_limit_k_max 9
_diffrn_reflns_limit_k_min -9
_diffrn_reflns_limit_l_max 36
_diffrn_reflns_limit_l_min -36
_diffrn_reflns_number 18790
_diffrn_reflns_theta_full 25.02
_diffrn_reflns_theta_max 25.02
_diffrn_reflns_theta_min 2.21
_diffrn_standards_decay_% 0
_diffrn_standards_interval_count 0
_diffrn_standards_number 0
_exptl_absorpt_coefficient_mu 0.094
_exptl_absorpt_correction_T_max 0.983
_exptl_absorpt_correction_T_min 0.956
_exptl_absorpt_correction_type multi-scan
_exptl_absorpt_process_details '(SADABS; Sheldrick, 1996)'
_exptl_crystal_colour colorless
_exptl_crystal_density_diffrn 1.272
_exptl_crystal_density_method 'not measured'
_exptl_crystal_description prism
_exptl_crystal_F_000 1136
_exptl_crystal_size_max 0.48
_exptl_crystal_size_mid 0.42
_exptl_crystal_size_min 0.18
_refine_diff_density_max 0.371
_refine_diff_density_min -0.199
_refine_ls_extinction_method none
_refine_ls_goodness_of_fit_ref 0.992
_refine_ls_hydrogen_treatment mixed
_refine_ls_matrix_type full
_refine_ls_number_parameters 175
_refine_ls_number_reflns 2452
_refine_ls_number_restraints 1
_refine_ls_restrained_S_all 0.992
_refine_ls_R_factor_all 0.0718
_refine_ls_R_factor_gt 0.0513
_refine_ls_shift/su_max 0.000
_refine_ls_shift/su_mean 0.000
_refine_ls_structure_factor_coef Fsqd
_refine_ls_weighting_details 'w = 1/[\s^2^(Fo^2^)+(0.0744P)^2^+1.2421P] where P = (Fo^2^+2Fc^2^)/3'
_refine_ls_weighting_scheme calc
_refine_ls_wR_factor_gt 0.1447
_refine_ls_wR_factor_ref 0.1556
_reflns_number_gt 1751
_reflns_number_total 2452
_reflns_threshold_expression I>2\s(I)
_cod_data_source_file rz6079.cif
_cod_data_source_block I
_cod_depositor_comments
;
The following automatic conversions were performed:
'_symmetry_cell_setting' value 'Orthorhombic' changed to 'orthorhombic'
according to '/home/saulius/struct/CIF-dictionaries/cif_core.dic'
dictionary named 'cif_core.dic' version 2.4.1 from 2010-06-29.

Automatic conversion script
Id: cif_fix_enum 1527 2010-12-29 10:47:43Z saulius 

The following automatic conversions were performed:

'_symmetry_cell_setting' value 'Orthorhombic' changed to
'orthorhombic' according to
/home/saulius/struct/CIF-dictionaries/cif_core.dic dictionary named
'cif_core.dic' version 2.4.1 from 2010-06-29.

Automatic conversion script
Id: cif_fix_values 1715 2011-07-08 13:25:40Z adriana 
;
_cod_database_code 2206267

loop_
_symmetry_equiv_pos_as_xyz
'x, y, z'
'-x+1/2, -y, z+1/2'
'-x, y+1/2, -z+1/2'
'x+1/2, -y+1/2, -z'
'-x, -y, -z'
'x-1/2, y, -z-1/2'
'x, -y-1/2, z-1/2'
'-x-1/2, y-1/2, z'

loop_
_atom_site_label
_atom_site_fract_x
_atom_site_fract_y
_atom_site_fract_z
_atom_site_U_iso_or_equiv
_atom_site_adp_type
_atom_site_calc_flag
_atom_site_refinement_flags
_atom_site_occupancy
_atom_site_type_symbol
O1 0.96141(16) 0.2037(2) 0.50899(5) 0.0706(5) Uani d . 1 O
O2 1.1309(2) 0.1061(3) 0.69988(6) 0.0908(7) Uani d . 1 O
O3 0.99426(19) -0.0885(2) 0.70803(6) 0.0830(6) Uani d . 1 O
N1 0.95960(19) 0.4952(3) 0.63866(7) 0.0699(6) Uani d . 1 N
N2 0.89508(17) 0.5617(2) 0.60565(7) 0.0625(5) Uani d . 1 N
N3 1.04079(17) 0.0450(2) 0.56091(6) 0.0552(5) Uani d D 1 N
H3D 1.051(2) -0.030(2) 0.5405(6) 0.066 Uiso d D 1 H
N4 1.06353(16) 0.0116(2) 0.60468(6) 0.0537(5) Uani d . 1 N
C1 1.0010(2) 0.3540(3) 0.62243(8) 0.0598(6) Uani d . 1 C
H1 1.0489 0.2805 0.6379 0.072 Uiso calc R 1 H
C2 0.8330(2) 0.7196(4) 0.61368(10) 0.0830(8) Uani d . 1 C
H2A 0.8494 0.7983 0.5906 0.124 Uiso calc R 1 H
H2B 0.8576 0.7667 0.6411 0.124 Uiso calc R 1 H
H2C 0.7511 0.6977 0.6146 0.124 Uiso calc R 1 H
C3 0.8298(2) 0.5152(4) 0.52953(9) 0.0754(8) Uani d . 1 C
H3A 0.8330 0.4247 0.5086 0.113 Uiso calc R 1 H
H3B 0.8632 0.6154 0.5170 0.113 Uiso calc R 1 H
H3C 0.7504 0.5369 0.5372 0.113 Uiso calc R 1 H
C4 0.89607(19) 0.4665(3) 0.56953(8) 0.0558(6) Uani d . 1 C
C5 0.96499(18) 0.3260(3) 0.57917(7) 0.0512(5) Uani d . 1 C
C6 0.98835(19) 0.1896(3) 0.54815(7) 0.0529(6) Uani d . 1 C
C7 1.12428(19) -0.1188(3) 0.61344(7) 0.0534(5) Uani d . 1 C
C8 1.1765(2) -0.2389(4) 0.58153(8) 0.0716(7) Uani d . 1 C
H8A 1.1159 -0.2964 0.5659 0.107 Uiso calc R 1 H
H8B 1.2231 -0.3202 0.5969 0.107 Uiso calc R 1 H
H8C 1.2242 -0.1776 0.5612 0.107 Uiso calc R 1 H
C9 1.1451(2) -0.1561(3) 0.66077(7) 0.0691(7) Uani d . 1 C
H9A 1.2282 -0.1590 0.6660 0.083 Uiso calc R 1 H
H9B 1.1144 -0.2675 0.6674 0.083 Uiso calc R 1 H
C10 1.0913(3) -0.0302(3) 0.69132(7) 0.0657(7) Uani d . 1 C
C11 0.9300(4) 0.0158(5) 0.73975(11) 0.1059(11) Uani d . 1 C
H11A 0.8965 -0.0567 0.7620 0.127 Uiso calc R 1 H
H11B 0.9832 0.0932 0.7540 0.127 Uiso calc R 1 H
C12 0.8407(4) 0.1092(7) 0.71902(15) 0.1454(17) Uani d . 1 C
H12A 0.8739 0.1830 0.6975 0.218 Uiso calc R 1 H
H12B 0.8000 0.1752 0.7405 0.218 Uiso calc R 1 H
H12C 0.7875 0.0326 0.7051 0.218 Uiso calc R 1 H

loop_
_atom_site_aniso_label
_atom_site_aniso_U_11
_atom_site_aniso_U_22
_atom_site_aniso_U_33
_atom_site_aniso_U_12
_atom_site_aniso_U_13
_atom_site_aniso_U_23
O1 0.0974(14) 0.0579(10) 0.0565(10) 0.0071(9) -0.0185(9) 0.0071(8)
O2 0.1193(17) 0.0735(13) 0.0797(13) -0.0233(12) -0.0131(11) 0.0006(10)
O3 0.0985(14) 0.0723(12) 0.0783(13) -0.0069(11) 0.0106(10) -0.0140(10)
N1 0.0752(14) 0.0648(13) 0.0696(13) 0.0099(11) -0.0085(11) -0.0025(11)
N2 0.0579(12) 0.0557(12) 0.0740(13) 0.0058(10) -0.0028(10) 0.0035(10)
N3 0.0659(12) 0.0522(11) 0.0473(10) 0.0062(9) -0.0074(9) 0.0047(8)
N4 0.0578(11) 0.0546(11) 0.0488(10) 0.0013(9) -0.0046(8) 0.0101(8)
C1 0.0606(14) 0.0533(13) 0.0654(14) 0.0050(11) -0.0085(11) 0.0048(11)
C2 0.0761(18) 0.0651(17) 0.108(2) 0.0215(14) -0.0024(15) -0.0034(15)
C3 0.0772(18) 0.0699(17) 0.0791(17) 0.0073(14) -0.0157(14) 0.0170(13)
C4 0.0491(12) 0.0527(13) 0.0656(14) -0.0043(10) -0.0028(10) 0.0097(11)
C5 0.0470(12) 0.0498(13) 0.0567(12) -0.0031(9) -0.0040(9) 0.0088(10)
C6 0.0534(12) 0.0513(13) 0.0540(13) -0.0045(10) -0.0066(10) 0.0099(10)
C7 0.0523(12) 0.0557(13) 0.0523(12) 0.0030(11) -0.0026(10) 0.0092(10)
C8 0.0736(16) 0.0788(18) 0.0623(14) 0.0233(14) -0.0053(12) 0.0046(13)
C9 0.0796(17) 0.0694(16) 0.0584(14) 0.0147(13) -0.0074(12) 0.0106(12)
C10 0.0881(19) 0.0607(15) 0.0484(12) -0.0013(14) -0.0147(13) 0.0087(11)
C11 0.138(3) 0.098(2) 0.082(2) 0.012(2) 0.015(2) -0.0193(18)
C12 0.139(4) 0.176(5) 0.122(3) 0.042(4) 0.027(3) -0.014(3)

loop_
_atom_type_symbol
_atom_type_description
_atom_type_scat_dispersion_real
_atom_type_scat_dispersion_imag
_atom_type_scat_source
C C 0.0033 0.0016 'International Tables Vol C Tables 4.2.6.8 and 6.1.1.4'
H H 0.0000 0.0000 'International Tables Vol C Tables 4.2.6.8 and 6.1.1.4'
N N 0.0061 0.0033 'International Tables Vol C Tables 4.2.6.8 and 6.1.1.4'
O O 0.0106 0.0060 'International Tables Vol C Tables 4.2.6.8 and 6.1.1.4'

loop_
_geom_angle_atom_site_label_1
_geom_angle_atom_site_label_2
_geom_angle_atom_site_label_3
_geom_angle
_geom_angle_publ_flag
C10 O3 C11 119.2(2) ?
C1 N1 N2 104.3(2) yes
C4 N2 N1 113.01(19) yes
C4 N2 C2 128.7(2) ?
N1 N2 C2 118.3(2) ?
C6 N3 N4 121.57(19) ?
C6 N3 H3D 115.5(12) ?
N4 N3 H3D 122.5(12) ?
C7 N4 N3 117.38(19) ?
N1 C1 C5 112.5(2) yes
N1 C1 H1 123.7 ?
C5 C1 H1 123.7 ?
N2 C2 H2A 109.5 ?
N2 C2 H2B 109.5 ?
H2A C2 H2B 109.5 ?
N2 C2 H2C 109.5 ?
H2A C2 H2C 109.5 ?
H2B C2 H2C 109.5 ?
C4 C3 H3A 109.5 ?
C4 C3 H3B 109.5 ?
H3A C3 H3B 109.5 ?
C4 C3 H3C 109.5 ?
H3A C3 H3C 109.5 ?
H3B C3 H3C 109.5 ?
N2 C4 C5 106.15(19) yes
N2 C4 C3 121.8(2) ?
C5 C4 C3 132.0(2) ?
C4 C5 C1 104.0(2) yes
C4 C5 C6 123.7(2) ?
C1 C5 C6 132.3(2) ?
O1 C6 N3 117.8(2) ?
O1 C6 C5 120.9(2) ?
N3 C6 C5 121.33(19) ?
N4 C7 C8 126.9(2) ?
N4 C7 C9 116.8(2) ?
C8 C7 C9 116.3(2) ?
C7 C8 H8A 109.5 ?
C7 C8 H8B 109.5 ?
H8A C8 H8B 109.5 ?
C7 C8 H8C 109.5 ?
H8A C8 H8C 109.5 ?
H8B C8 H8C 109.5 ?
C7 C9 C10 113.9(2) ?
C7 C9 H9A 108.8 ?
C10 C9 H9A 108.8 ?
C7 C9 H9B 108.8 ?
C10 C9 H9B 108.8 ?
H9A C9 H9B 107.7 ?
O2 C10 O3 123.6(2) ?
O2 C10 C9 125.1(3) ?
O3 C10 C9 111.2(2) ?
C12 C11 O3 111.3(3) ?
C12 C11 H11A 109.4 ?
O3 C11 H11A 109.4 ?
C12 C11 H11B 109.4 ?
O3 C11 H11B 109.4 ?
H11A C11 H11B 108.0 ?
C11 C12 H12A 109.5 ?
C11 C12 H12B 109.5 ?
H12A C12 H12B 109.5 ?
C11 C12 H12C 109.5 ?
H12A C12 H12C 109.5 ?
H12B C12 H12C 109.5 ?

loop_
_geom_bond_atom_site_label_1
_geom_bond_atom_site_label_2
_geom_bond_distance
_geom_bond_publ_flag
O1 C6 1.241(3) ?
O2 C10 1.199(3) ?
O3 C10 1.313(3) ?
O3 C11 1.471(4) ?
N1 C1 1.311(3) yes
N1 N2 1.359(3) yes
N2 C4 1.336(3) yes
N2 C2 1.459(3) ?
N3 C6 1.350(3) ?
N3 N4 1.388(2) yes
N3 H3D 0.868(17) ?
N4 C7 1.274(3) yes
C1 C5 1.403(3) yes
C1 H1 0.9300 ?
C2 H2A 0.9600 ?
C2 H2B 0.9600 ?
C2 H2C 0.9600 ?
C3 C4 1.492(3) ?
C3 H3A 0.9600 ?
C3 H3B 0.9600 ?
C3 H3C 0.9600 ?
C4 C5 1.396(3) yes
C5 C6 1.460(3) ?
C7 C8 1.488(3) ?
C7 C9 1.495(3) ?
C8 H8A 0.9600 ?
C8 H8B 0.9600 ?
C8 H8C 0.9600 ?
C9 C10 1.498(3) ?
C9 H9A 0.9700 ?
C9 H9B 0.9700 ?
C11 C12 1.416(5) ?
C11 H11A 0.9700 ?
C11 H11B 0.9700 ?
C12 H12A 0.9600 ?
C12 H12B 0.9600 ?
C12 H12C 0.9600 ?

loop_
_geom_hbond_atom_site_label_D
_geom_hbond_atom_site_label_H
_geom_hbond_atom_site_label_A
_geom_hbond_site_symmetry_A
_geom_hbond_distance_DH
_geom_hbond_distance_HA
_geom_hbond_distance_DA
_geom_hbond_angle_DHA
_geom_hbond_publ_flag
N3 H3D O1 5_756 0.868(17) 2.047(17) 2.901(3) 168(?) yes
C8 H8A O1 5_756 0.96 2.56 3.205(3) 124 yes

loop_
_geom_torsion_atom_site_label_1
_geom_torsion_atom_site_label_2
_geom_torsion_atom_site_label_3
_geom_torsion_atom_site_label_4
_geom_torsion
C1 N1 N2 C4 -0.4(3)
C1 N1 N2 C2 178.1(2)
C6 N3 N4 C7 -172.6(2)
N2 N1 C1 C5 0.1(3)
N1 N2 C4 C5 0.6(3)
C2 N2 C4 C5 -177.7(2)
N1 N2 C4 C3 179.3(2)
C2 N2 C4 C3 1.0(4)
N2 C4 C5 C1 -0.5(2)
C3 C4 C5 C1 -179.0(2)
N2 C4 C5 C6 179.9(2)
C3 C4 C5 C6 1.4(4)
N1 C1 C5 C4 0.3(3)
N1 C1 C5 C6 179.9(2)
N4 N3 C6 O1 -173.57(19)
N4 N3 C6 C5 7.1(3)
C4 C5 C6 O1 10.7(3)
C1 C5 C6 O1 -168.8(2)
C4 C5 C6 N3 -170.0(2)
C1 C5 C6 N3 10.5(4)
N3 N4 C7 C8 1.5(3)
N3 N4 C7 C9 -178.23(18)
N4 C7 C9 C10 -0.7(3)
C8 C7 C9 C10 179.5(2)
C11 O3 C10 O2 -1.2(4)
C11 O3 C10 C9 178.5(2)
C7 C9 C10 O2 -79.4(3)
C7 C9 C10 O3 101.0(2)
C10 O3 C11 C12 96.0(4)

loop_
_cod_related_entry_id
_cod_related_entry_database
_cod_related_entry_code
1 ChemSpider 24734105
